data_7238255
loop_
_publ_author_name
'McMurtrie, John'
'Dance, Ian'

_publ_section_title
;
 Alternative two-dimensional embrace nets formed by metal complexes of
 4&#x2032;-phenylterpyridine crystallised with hydrophilic anions
;
_journal_issue 10
_journal_name_full CrystEngComm
_journal_page_first 3207
_journal_paper_doi 10.1039/c003035j
_journal_volume 12
_journal_year 2010
_chemical_formula_moiety 'C42 H30 N6 Fe1, 1(O4 S1), 0.5(C4 H10 O1), 7.5(H2 O1)'
_chemical_formula_sum 'C44 H50 Fe N6 O12 S'
_chemical_formula_weight 942.81
_space_group_IT_number 14
_space_group_name_Hall '-P 2ybc'
_space_group_name_H-M_alt 'P 1 21/c 1'
_symmetry_cell_setting monoclinic
_symmetry_space_group_name_H-M 'P 1 21/c 1'
_atom_sites_solution_hydrogens geom
_atom_sites_solution_primary direct
_atom_sites_solution_secondary difmap
_audit_creation_method SHELXL-97
_cell_angle_alpha 90.00
_cell_angle_beta 104.691(3)
_cell_angle_gamma 90.00
_cell_formula_units_Z 4
_cell_length_a 10.8745(17)
_cell_length_b 22.564(4)
_cell_length_c 19.080(3)
_cell_measurement_reflns_used 907
_cell_measurement_temperature 150(2)
_cell_measurement_theta_max 27.135
_cell_measurement_theta_min 2.5040
_cell_volume 4528.6(13)
_computing_cell_refinement 'SAINT (Bruker,1995)'
_computing_data_collection 'SMART (Bruker,1995)'
_computing_data_reduction 'SAINT and XPREP (Bruker, 1995)'
_computing_molecular_graphics
;ORTEPIII (Farrugia, 1997)
WINGX-32 (Farrugia, 1999)
;
_computing_publication_material 'enCIFer 1.0 (CCDC, 2003)'
_computing_structure_refinement 'SHELXL-97 (Sheldrick, 1997)'
_computing_structure_solution 'SIR97 (Altomare, et. al. 1997)'
_diffrn_ambient_temperature 150(2)
_diffrn_measured_fraction_theta_full 0.998
_diffrn_measured_fraction_theta_max 0.947
_diffrn_measurement_device_type 'Brucker SMART 1000 CCD'
_diffrn_measurement_method \w
_diffrn_radiation_monochromator graphite
_diffrn_radiation_source 'sealed tube'
_diffrn_radiation_type MoK\a
_diffrn_radiation_wavelength 0.71073
_diffrn_reflns_av_R_equivalents 0.0666
_diffrn_reflns_av_sigmaI/netI 0.0590
_diffrn_reflns_limit_h_max 13
_diffrn_reflns_limit_h_min -14
_diffrn_reflns_limit_k_max 28
_diffrn_reflns_limit_k_min 0
_diffrn_reflns_limit_l_max 24
_diffrn_reflns_limit_l_min 0
_diffrn_reflns_number 38161
_diffrn_reflns_theta_full 25.00
_diffrn_reflns_theta_max 28.28
_diffrn_reflns_theta_min 1.94
_diffrn_standards_decay_% 0.19
_diffrn_standards_number 176
_exptl_absorpt_coefficient_mu 0.448
_exptl_absorpt_correction_T_max 1.000
_exptl_absorpt_correction_T_min 0.74798
_exptl_absorpt_correction_type multi-scan
_exptl_absorpt_process_details 'SADABS (Sheldrick, 1999)'
_exptl_crystal_colour 'dark purple'
_exptl_crystal_density_diffrn 1.383
_exptl_crystal_density_method 'not measured'
_exptl_crystal_description prism
_exptl_crystal_F_000 1976
_exptl_crystal_size_max 0.22
_exptl_crystal_size_mid 0.16
_exptl_crystal_size_min 0.05
_refine_diff_density_max 1.844
_refine_diff_density_min -1.953
_refine_diff_density_rms 0.115
_refine_ls_extinction_method none
_refine_ls_goodness_of_fit_ref 1.050
_refine_ls_hydrogen_treatment mixed
_refine_ls_matrix_type full
_refine_ls_number_parameters 614
_refine_ls_number_reflns 10660
_refine_ls_number_restraints 21
_refine_ls_restrained_S_all 1.050
_refine_ls_R_factor_all 0.1133
_refine_ls_R_factor_gt 0.0668
_refine_ls_shift/su_max 0.001
_refine_ls_shift/su_mean 0.000
_refine_ls_structure_factor_coef Fsqd
_refine_ls_weighting_details 'calc w=1/[\s^2^(Fo^2^)+(0.0500P)^2^+20.0000P] where P=(Fo^2^+2Fc^2^)/3'
_refine_ls_weighting_scheme calc
_refine_ls_wR_factor_gt 0.1573
_refine_ls_wR_factor_ref 0.1844
_reflns_number_gt 6914
_reflns_number_total 10660
_reflns_threshold_expression >2sigma(I)
_cod_data_source_file c003035j.txt
_cod_data_source_block 3
_cod_depositor_comments
;
The following automatic conversions were performed:

data item '_symmetry_cell_setting' value 'Monoclinic' was changed to
'monoclinic' in accordance with the
/home/saulius/struct/COD-crude-data/automatic-downloads/DataCite-retrospective/RSC/depositions/lib/dictionaries/cif_core.dic
dictionary named 'cif_core.dic' version 2.4.2 last updated on
2011-04-26.

Automatic conversion script
Id: cif_fix_values 6909 2019-04-08 15:41:33Z antanas 
;
_cod_original_cell_volume 4528.5(12)
_cod_original_sg_symbol_H-M 'P2(1)/c '
_cod_database_code 7238255

loop_
_symmetry_equiv_pos_as_xyz
'x, y, z'
'-x, y+1/2, -z+1/2'
'-x, -y, -z'
'x, -y-1/2, z-1/2'

loop_
_atom_site_label
_atom_site_type_symbol
_atom_site_fract_x
_atom_site_fract_y
_atom_site_fract_z
_atom_site_U_iso_or_equiv
_atom_site_adp_type
_atom_site_occupancy
_atom_site_symmetry_multiplicity
_atom_site_calc_flag
_atom_site_refinement_flags
_atom_site_disorder_assembly
_atom_site_disorder_group
Fe1 Fe 0.77817(5) 0.24766(2) 0.00795(3) 0.01395(13) Uani 1 1 d . . .
S1 S 0.68635(9) -0.04488(4) -0.20010(5) 0.0201(2) Uani 1 1 d . . .
O1 O 0.6047(3) -0.09270(15) -0.2359(2) 0.0431(9) Uani 1 1 d . . .
O2 O 0.7802(3) -0.03122(18) -0.2407(2) 0.0501(10) Uani 1 1 d . . .
O3 O 0.7516(3) -0.06182(16) -0.12484(16) 0.0367(8) Uani 1 1 d . . .
O4 O 0.6077(3) 0.00900(14) -0.19875(18) 0.0368(8) Uani 1 1 d . . .
N1 N 0.7956(3) 0.30901(14) -0.06285(17) 0.0167(6) Uani 1 1 d . . .
N2 N 0.6091(3) 0.24985(14) -0.04787(16) 0.0160(6) Uani 1 1 d . . .
N3 N 0.7050(3) 0.18513(14) 0.05739(16) 0.0158(6) Uani 1 1 d . . .
N4 N 0.7609(3) 0.31131(14) 0.07607(17) 0.0177(7) Uani 1 1 d . . .
N5 N 0.9480(3) 0.25096(14) 0.06385(16) 0.0150(6) Uani 1 1 d . . .
N6 N 0.8512(3) 0.18409(14) -0.04000(16) 0.0152(6) Uani 1 1 d . . .
C1 C 0.9023(4) 0.33781(18) -0.0667(2) 0.0204(8) Uani 1 1 d . . .
H1 H 0.9809 0.3262 -0.0350 0.025 Uiso 1 1 calc R . .
C2 C 0.9019(4) 0.38384(19) -0.1151(2) 0.0235(9) Uani 1 1 d . . .
H2 H 0.9789 0.4030 -0.1168 0.028 Uiso 1 1 calc R . .
C3 C 0.7876(4) 0.40136(19) -0.1607(2) 0.0235(9) Uani 1 1 d . . .
H3 H 0.7851 0.4334 -0.1934 0.028 Uiso 1 1 calc R . .
C4 C 0.6763(4) 0.37181(18) -0.1586(2) 0.0210(8) Uani 1 1 d . . .
H4 H 0.5971 0.3830 -0.1900 0.025 Uiso 1 1 calc R . .
C5 C 0.6834(3) 0.32575(17) -0.1097(2) 0.0174(8) Uani 1 1 d . . .
C6 C 0.5742(3) 0.29074(16) -0.10137(19) 0.0158(7) Uani 1 1 d . . .
C7 C 0.4485(3) 0.29621(17) -0.1408(2) 0.0168(7) Uani 1 1 d . . .
H7 H 0.4257 0.3247 -0.1786 0.020 Uiso 1 1 calc R . .
C8 C 0.3553(3) 0.25942(17) -0.1246(2) 0.0167(7) Uani 1 1 d . . .
C9 C 0.3940(3) 0.21818(17) -0.0686(2) 0.0184(8) Uani 1 1 d . . .
H9 H 0.3330 0.1928 -0.0562 0.022 Uiso 1 1 calc R . .
C10 C 0.5204(3) 0.21424(16) -0.0311(2) 0.0156(7) Uani 1 1 d . . .
C11 C 0.5780(3) 0.17473(17) 0.02973(19) 0.0152(7) Uani 1 1 d . . .
C12 C 0.5143(4) 0.12988(17) 0.0559(2) 0.0186(8) Uani 1 1 d . . .
H12 H 0.4257 0.1243 0.0364 0.022 Uiso 1 1 calc R . .
C13 C 0.5815(4) 0.09330(18) 0.1108(2) 0.0211(8) Uani 1 1 d . . .
H13 H 0.5398 0.0624 0.1296 0.025 Uiso 1 1 calc R . .
C14 C 0.7110(4) 0.10277(18) 0.1377(2) 0.0223(8) Uani 1 1 d . . .
H14 H 0.7596 0.0779 0.1746 0.027 Uiso 1 1 calc R . .
C15 C 0.7686(4) 0.14876(17) 0.1103(2) 0.0182(8) Uani 1 1 d . . .
H15 H 0.8571 0.1550 0.1296 0.022 Uiso 1 1 calc R . .
C16 C 0.2190(3) 0.26558(17) -0.1640(2) 0.0171(8) Uani 1 1 d . . .
C17 C 0.1735(4) 0.31688(18) -0.2026(2) 0.0221(8) Uani 1 1 d . . .
H17 H 0.2310 0.3479 -0.2057 0.027 Uiso 1 1 calc R . .
C18 C 0.0446(4) 0.32335(19) -0.2367(2) 0.0238(9) Uani 1 1 d . . .
H18 H 0.0149 0.3584 -0.2632 0.029 Uiso 1 1 calc R . .
C19 C -0.0403(4) 0.27850(19) -0.2317(2) 0.0235(9) Uani 1 1 d . . .
H19 H -0.1285 0.2832 -0.2538 0.028 Uiso 1 1 calc R . .
C20 C 0.0037(4) 0.22692(19) -0.1946(2) 0.0215(8) Uani 1 1 d . . .
H20 H -0.0544 0.1961 -0.1916 0.026 Uiso 1 1 calc R . .
C21 C 0.1329(4) 0.21983(18) -0.1614(2) 0.0207(8) Uani 1 1 d . . .
H21 H 0.1627 0.1839 -0.1371 0.025 Uiso 1 1 calc R . .
C22 C 0.6544(4) 0.34090(18) 0.0789(2) 0.0203(8) Uani 1 1 d . . .
H22 H 0.5755 0.3285 0.0482 0.024 Uiso 1 1 calc R . .
C23 C 0.6551(4) 0.38826(19) 0.1244(2) 0.0240(9) Uani 1 1 d . . .
H23 H 0.5781 0.4081 0.1245 0.029 Uiso 1 1 calc R . .
C24 C 0.7692(4) 0.40704(19) 0.1703(2) 0.0242(9) Uani 1 1 d . . .
H24 H 0.7715 0.4396 0.2022 0.029 Uiso 1 1 calc R . .
C25 C 0.8796(4) 0.37687(18) 0.1683(2) 0.0222(8) Uani 1 1 d . . .
H25 H 0.9591 0.3888 0.1988 0.027 Uiso 1 1 calc R . .
C26 C 0.8731(3) 0.32913(17) 0.1213(2) 0.0168(7) Uani 1 1 d . . .
C27 C 0.9835(3) 0.29390(16) 0.1147(2) 0.0159(7) Uani 1 1 d . . .
C28 C 1.1096(3) 0.30091(17) 0.1524(2) 0.0172(8) Uani 1 1 d . . .
H28 H 1.1331 0.3313 0.1878 0.021 Uiso 1 1 calc R . .
C29 C 1.2025(3) 0.26291(17) 0.1380(2) 0.0176(8) Uani 1 1 d . . .
C30 C 1.1631(3) 0.21888(17) 0.0851(2) 0.0182(8) Uani 1 1 d . . .
H30 H 1.2235 0.1923 0.0744 0.022 Uiso 1 1 calc R . .
C31 C 1.0359(3) 0.21419(17) 0.0486(2) 0.0163(7) Uani 1 1 d . . .
C32 C 0.9781(3) 0.17334(17) -0.0109(2) 0.0163(7) Uani 1 1 d . . .
C33 C 1.0416(4) 0.12810(17) -0.0362(2) 0.0195(8) Uani 1 1 d . . .
H33 H 1.1298 0.1220 -0.0157 0.023 Uiso 1 1 calc R . .
C34 C 0.9754(4) 0.09182(18) -0.0917(2) 0.0223(8) Uani 1 1 d . . .
H34 H 1.0175 0.0606 -0.1097 0.027 Uiso 1 1 calc R . .
C35 C 0.8458(4) 0.10201(18) -0.1206(2) 0.0207(8) Uani 1 1 d . . .
H35 H 0.7980 0.0778 -0.1586 0.025 Uiso 1 1 calc R . .
C36 C 0.7879(4) 0.14822(17) -0.0928(2) 0.0181(8) Uani 1 1 d . . .
H36 H 0.6994 0.1546 -0.1121 0.022 Uiso 1 1 calc R . .
C37 C 1.3393(3) 0.27047(17) 0.1759(2) 0.0173(7) Uani 1 1 d . . .
C38 C 1.3849(4) 0.32355(18) 0.2099(2) 0.0235(9) Uani 1 1 d . . .
H38 H 1.3274 0.3551 0.2103 0.028 Uiso 1 1 calc R . .
C39 C 1.5133(4) 0.3311(2) 0.2432(2) 0.0272(9) Uani 1 1 d . . .
H39 H 1.5427 0.3674 0.2666 0.033 Uiso 1 1 calc R . .
C40 C 1.5984(4) 0.28549(19) 0.2421(2) 0.0232(9) Uani 1 1 d . . .
H40 H 1.6864 0.2907 0.2641 0.028 Uiso 1 1 calc R . .
C41 C 1.5542(4) 0.23254(19) 0.2089(2) 0.0221(8) Uani 1 1 d . . .
H41 H 1.6124 0.2013 0.2082 0.026 Uiso 1 1 calc R . .
C42 C 1.4261(3) 0.22432(18) 0.1766(2) 0.0188(8) Uani 1 1 d . . .
H42 H 1.3970 0.1873 0.1550 0.023 Uiso 1 1 calc R . .
O5 O 0.4530(3) -0.06481(15) 0.08637(18) 0.0338(7) Uani 1 1 d D . .
H51 H 0.388(4) -0.050(2) 0.0452(15) 0.041 Uiso 1 1 d D . .
H52 H 0.437(4) -0.047(2) 0.1296(14) 0.041 Uiso 1 1 d D . .
O6 O 0.7069(3) -0.07908(14) 0.09346(18) 0.0317(7) Uani 1 1 d D . .
H61 H 0.621(2) -0.077(2) 0.099(3) 0.038 Uiso 1 1 d D . .
H62 H 0.725(4) -0.0432(14) 0.069(2) 0.038 Uiso 1 1 d D . .
O7 O 0.7687(3) 0.00503(15) 0.00181(17) 0.0312(7) Uani 1 1 d D . .
H71 H 0.845(3) 0.0258(19) 0.024(2) 0.037 Uiso 1 1 d D . .
H72 H 0.775(4) -0.0158(19) -0.0409(17) 0.037 Uiso 1 1 d D . .
O8 O 1.0295(3) -0.03124(14) -0.2408(2) 0.0358(8) Uani 1 1 d D . .
H81 H 0.941(2) -0.0254(19) -0.244(3) 0.043 Uiso 1 1 d D . .
H82 H 1.069(4) 0.0072(13) -0.243(3) 0.043 Uiso 1 1 d D . .
O9 O 1.1750(3) 0.07038(16) -0.23964(19) 0.0376(8) Uani 1 1 d D . .
H91 H 1.209(4) 0.066(2) -0.1866(10) 0.045 Uiso 1 1 d D . .
H92 H 1.236(4) 0.052(2) -0.261(2) 0.045 Uiso 1 1 d D . .
O10 O 1.3737(4) 0.02300(18) -0.2878(2) 0.0588(12) Uani 1 1 d D . .
H101 H 1.455(3) 0.021(3) -0.252(2) 0.071 Uiso 1 1 d D . .
H102 H 1.389(5) 0.015(3) -0.3350(15) 0.071 Uiso 1 1 d D . .
O11 O 0.9804(3) 0.05989(15) 0.09592(17) 0.0323(7) Uani 1 1 d D . .
H111 H 1.073(2) 0.063(2) 0.104(2) 0.039 Uiso 1 1 d D . .
H112 H 0.965(4) 0.047(2) 0.1422(16) 0.039 Uiso 1 1 d D . .
O12 O 1.4100(11) 0.0106(5) -0.4184(6) 0.0523(11) Uiso 0.35 1 d P A 1
O13 O 1.311(3) -0.0024(13) -0.4829(14) 0.0523(11) Uiso 0.15 1 d P B 2
O14 O 1.1773(8) 0.0439(4) -0.4657(4) 0.0523(11) Uiso 0.50 1 d P C 3
C43 C 1.2872(12) 0.1207(5) -0.4992(7) 0.0523(11) Uiso 0.50 1 d P C 3
H43A H 1.3011 0.1321 -0.4482 0.078 Uiso 0.50 1 calc PR C 3
H43B H 1.2069 0.1377 -0.5274 0.078 Uiso 0.50 1 calc PR C 3
H43C H 1.3574 0.1356 -0.5179 0.078 Uiso 0.50 1 calc PR C 3
C44 C 1.2821(12) 0.0622(6) -0.5047(7) 0.0523(11) Uiso 0.50 1 d P C 3
H44 H 1.3647 0.0468 -0.4744 0.063 Uiso 0.50 1 calc PR C 3
C45 C 1.2705(11) 0.0425(6) -0.5703(6) 0.0523(11) Uiso 0.50 1 d P C 3
H45A H 1.1915 0.0593 -0.6018 0.063 Uiso 0.50 1 calc PR C 3
H45B H 1.2594 -0.0010 -0.5697 0.063 Uiso 0.50 1 calc PR C 3
C46 C 1.3753(11) 0.0553(6) -0.6037(6) 0.0523(11) Uiso 0.50 1 d P C 3
H46A H 1.3558 0.0385 -0.6526 0.078 Uiso 0.50 1 calc PR C 3
H46B H 1.4540 0.0377 -0.5744 0.078 Uiso 0.50 1 calc PR C 3
H46C H 1.3860 0.0983 -0.6064 0.078 Uiso 0.50 1 calc PR C 3

loop_
_atom_site_aniso_label
_atom_site_aniso_U_11
_atom_site_aniso_U_22
_atom_site_aniso_U_33
_atom_site_aniso_U_23
_atom_site_aniso_U_13
_atom_site_aniso_U_12
Fe1 0.0106(2) 0.0145(3) 0.0156(2) -0.0001(2) 0.00099(18) 0.0004(2)
S1 0.0168(4) 0.0192(5) 0.0240(5) -0.0021(4) 0.0044(4) -0.0004(4)
O1 0.0365(19) 0.0278(18) 0.056(2) -0.0163(16) -0.0047(17) -0.0065(15)
O2 0.0307(18) 0.066(3) 0.062(2) 0.035(2) 0.0254(17) 0.0116(17)
O3 0.0366(18) 0.046(2) 0.0241(16) -0.0002(15) 0.0017(14) 0.0109(16)
O4 0.0318(17) 0.0305(18) 0.0399(18) -0.0155(15) -0.0058(14) 0.0119(14)
N1 0.0134(14) 0.0185(16) 0.0176(15) 0.0002(13) 0.0025(12) 0.0010(12)
N2 0.0165(15) 0.0151(15) 0.0174(14) -0.0015(13) 0.0060(12) -0.0005(13)
N3 0.0136(14) 0.0175(16) 0.0147(14) -0.0018(12) 0.0008(12) 0.0014(12)
N4 0.0147(15) 0.0188(17) 0.0184(15) 0.0013(13) 0.0020(12) 0.0019(13)
N5 0.0122(14) 0.0165(15) 0.0162(14) -0.0003(13) 0.0030(11) -0.0004(12)
N6 0.0129(14) 0.0149(16) 0.0172(15) 0.0020(12) 0.0026(12) -0.0001(12)
C1 0.0147(17) 0.023(2) 0.0233(19) -0.0004(16) 0.0035(15) -0.0047(15)
C2 0.021(2) 0.026(2) 0.024(2) -0.0020(17) 0.0079(16) -0.0064(16)
C3 0.026(2) 0.021(2) 0.024(2) 0.0055(17) 0.0067(17) -0.0007(16)
C4 0.0208(19) 0.021(2) 0.0199(19) 0.0021(16) 0.0025(15) -0.0011(16)
C5 0.0147(17) 0.0190(19) 0.0179(18) -0.0031(15) 0.0028(14) 0.0001(14)
C6 0.0152(17) 0.0153(18) 0.0162(17) 0.0005(14) 0.0026(14) 0.0003(14)
C7 0.0167(18) 0.0170(19) 0.0161(17) 0.0023(15) 0.0029(14) 0.0016(14)
C8 0.0134(17) 0.0169(19) 0.0183(17) -0.0008(15) 0.0015(14) 0.0012(14)
C9 0.0133(17) 0.020(2) 0.0216(19) 0.0037(16) 0.0038(15) -0.0018(14)
C10 0.0137(17) 0.0152(18) 0.0175(17) -0.0005(15) 0.0030(14) -0.0025(14)
C11 0.0146(17) 0.0166(18) 0.0142(16) -0.0008(14) 0.0033(14) 0.0034(14)
C12 0.0162(18) 0.0195(19) 0.0192(18) -0.0008(15) 0.0028(15) -0.0011(15)
C13 0.023(2) 0.020(2) 0.0207(19) 0.0028(16) 0.0062(16) 0.0006(16)
C14 0.025(2) 0.024(2) 0.0169(18) 0.0051(16) 0.0035(16) 0.0073(16)
C15 0.0178(18) 0.0185(19) 0.0158(17) -0.0001(15) -0.0001(14) 0.0019(15)
C16 0.0146(17) 0.020(2) 0.0154(17) -0.0011(14) 0.0019(14) -0.0004(14)
C17 0.0162(18) 0.023(2) 0.025(2) 0.0023(17) -0.0002(15) -0.0021(15)
C18 0.0189(19) 0.021(2) 0.028(2) 0.0031(17) 0.0000(16) 0.0034(16)
C19 0.0118(17) 0.030(2) 0.025(2) 0.0027(18) -0.0013(15) 0.0033(16)
C20 0.0146(18) 0.026(2) 0.0229(19) 0.0034(17) 0.0031(15) -0.0019(15)
C21 0.0165(18) 0.022(2) 0.0222(19) 0.0040(16) 0.0019(15) -0.0008(15)
C22 0.0132(17) 0.021(2) 0.026(2) 0.0010(16) 0.0041(15) 0.0020(15)
C23 0.0192(19) 0.024(2) 0.029(2) 0.0012(17) 0.0072(17) 0.0068(16)
C24 0.026(2) 0.021(2) 0.025(2) -0.0048(17) 0.0064(17) 0.0041(17)
C25 0.0176(18) 0.023(2) 0.024(2) -0.0015(17) 0.0010(16) 0.0021(16)
C26 0.0140(17) 0.0171(19) 0.0182(18) 0.0000(15) 0.0016(14) 0.0002(14)
C27 0.0156(17) 0.0148(18) 0.0169(17) 0.0015(14) 0.0036(14) 0.0010(14)
C28 0.0161(17) 0.0170(19) 0.0178(18) -0.0027(15) 0.0028(14) -0.0009(14)
C29 0.0143(17) 0.019(2) 0.0183(18) 0.0024(15) 0.0014(14) 0.0009(14)
C30 0.0142(17) 0.019(2) 0.0204(18) -0.0022(16) 0.0026(15) 0.0022(14)
C31 0.0145(17) 0.0163(18) 0.0168(17) 0.0000(15) 0.0019(14) 0.0008(14)
C32 0.0127(16) 0.0164(18) 0.0193(18) 0.0002(15) 0.0032(14) -0.0016(14)
C33 0.0167(18) 0.020(2) 0.0221(19) -0.0004(16) 0.0046(15) 0.0018(15)
C34 0.026(2) 0.017(2) 0.025(2) -0.0023(16) 0.0073(17) 0.0013(16)
C35 0.0226(19) 0.0176(19) 0.0208(19) -0.0038(16) 0.0032(16) -0.0055(15)
C36 0.0178(18) 0.0187(19) 0.0158(17) 0.0018(15) 0.0004(14) -0.0031(15)
C37 0.0147(17) 0.0183(19) 0.0169(17) 0.0008(15) 0.0004(14) 0.0008(14)
C38 0.0163(18) 0.021(2) 0.032(2) -0.0050(17) 0.0033(16) 0.0040(15)
C39 0.019(2) 0.029(2) 0.029(2) -0.0073(19) -0.0013(17) -0.0028(17)
C40 0.0120(17) 0.031(2) 0.025(2) -0.0025(18) 0.0007(15) 0.0014(16)
C41 0.0148(18) 0.027(2) 0.0231(19) -0.0013(17) 0.0028(15) 0.0041(15)
C42 0.0151(17) 0.021(2) 0.0191(18) -0.0020(16) 0.0021(15) 0.0006(15)
O5 0.0247(16) 0.041(2) 0.0363(18) -0.0056(15) 0.0084(14) 0.0028(14)
O6 0.0206(15) 0.0318(18) 0.0416(18) 0.0055(15) 0.0058(14) 0.0005(13)
O7 0.0297(16) 0.0368(18) 0.0270(16) -0.0010(14) 0.0068(13) -0.0013(14)
O8 0.0253(16) 0.0279(18) 0.056(2) 0.0044(16) 0.0133(16) 0.0016(13)
O9 0.0286(17) 0.0363(19) 0.0416(19) 0.0115(16) -0.0026(15) -0.0046(14)
O10 0.039(2) 0.045(2) 0.072(3) -0.015(2) -0.024(2) 0.0119(18)
O11 0.0266(16) 0.0357(19) 0.0333(17) 0.0025(15) 0.0054(13) 0.0044(14)

loop_
_atom_type_symbol
_atom_type_description
_atom_type_scat_dispersion_real
_atom_type_scat_dispersion_imag
_atom_type_scat_source
C C 0.0033 0.0016 'International Tables Vol C Tables 4.2.6.8 and 6.1.1.4'
H H 0.0000 0.0000 'International Tables Vol C Tables 4.2.6.8 and 6.1.1.4'
N N 0.0061 0.0033 'International Tables Vol C Tables 4.2.6.8 and 6.1.1.4'
O O 0.0106 0.0060 'International Tables Vol C Tables 4.2.6.8 and 6.1.1.4'
S S 0.1246 0.1234 'International Tables Vol C Tables 4.2.6.8 and 6.1.1.4'
Fe Fe 0.3463 0.8444 'International Tables Vol C Tables 4.2.6.8 and 6.1.1.4'

loop_
_geom_angle_atom_site_label_1
_geom_angle_atom_site_label_2
_geom_angle_atom_site_label_3
_geom_angle
N2 Fe1 N5 176.23(14)
N2 Fe1 N6 101.98(13)
N5 Fe1 N6 80.75(13)
N2 Fe1 N3 80.47(13)
N5 Fe1 N3 102.34(13)
N6 Fe1 N3 87.73(13)
N2 Fe1 N1 81.00(13)
N5 Fe1 N1 96.25(13)
N6 Fe1 N1 94.16(13)
N3 Fe1 N1 161.37(13)
N2 Fe1 N4 96.40(13)
N5 Fe1 N4 80.91(13)
N6 Fe1 N4 161.62(13)
N3 Fe1 N4 95.06(13)
N1 Fe1 N4 88.97(13)
O1 S1 O2 109.4(2)
O1 S1 O3 110.5(2)
O2 S1 O3 109.9(2)
O1 S1 O4 109.22(19)
O2 S1 O4 108.5(2)
O3 S1 O4 109.24(19)
C1 N1 C5 117.9(3)
C1 N1 Fe1 127.4(3)
C5 N1 Fe1 114.5(2)
C10 N2 C6 120.0(3)
C10 N2 Fe1 120.3(3)
C6 N2 Fe1 119.5(2)
C15 N3 C11 117.4(3)
C15 N3 Fe1 126.9(3)
C11 N3 Fe1 115.4(2)
C22 N4 C26 117.9(3)
C22 N4 Fe1 127.6(3)
C26 N4 Fe1 114.3(2)
C31 N5 C27 120.3(3)
C31 N5 Fe1 119.9(2)
C27 N5 Fe1 119.5(2)
C36 N6 C32 118.1(3)
C36 N6 Fe1 126.7(3)
C32 N6 Fe1 115.0(2)
N1 C1 C2 122.6(4)
N1 C1 H1 118.7
C2 C1 H1 118.7
C3 C2 C1 118.9(4)
C3 C2 H2 120.5
C1 C2 H2 120.5
C2 C3 C4 119.6(4)
C2 C3 H3 120.2
C4 C3 H3 120.2
C5 C4 C3 118.6(4)
C5 C4 H4 120.7
C3 C4 H4 120.7
N1 C5 C4 122.3(3)
N1 C5 C6 113.1(3)
C4 C5 C6 124.6(3)
N2 C6 C7 121.2(3)
N2 C6 C5 111.5(3)
C7 C6 C5 127.3(3)
C6 C7 C8 119.6(3)
C6 C7 H7 120.2
C8 C7 H7 120.2
C9 C8 C7 117.9(3)
C9 C8 C16 121.0(3)
C7 C8 C16 121.0(3)
C10 C9 C8 120.3(3)
C10 C9 H9 119.8
C8 C9 H9 119.8
N2 C10 C9 121.0(3)
N2 C10 C11 111.0(3)
C9 C10 C11 128.0(3)
N3 C11 C12 122.2(3)
N3 C11 C10 112.7(3)
C12 C11 C10 125.0(3)
C13 C12 C11 119.3(3)
C13 C12 H12 120.3
C11 C12 H12 120.3
C12 C13 C14 118.6(4)
C12 C13 H13 120.7
C14 C13 H13 120.7
C15 C14 C13 119.4(4)
C15 C14 H14 120.3
C13 C14 H14 120.3
N3 C15 C14 123.0(4)
N3 C15 H15 118.5
C14 C15 H15 118.5
C17 C16 C21 118.6(3)
C17 C16 C8 121.3(3)
C21 C16 C8 120.1(3)
C16 C17 C18 120.9(4)
C16 C17 H17 119.6
C18 C17 H17 119.6
C19 C18 C17 119.9(4)
C19 C18 H18 120.0
C17 C18 H18 120.0
C20 C19 C18 119.9(4)
C20 C19 H19 120.1
C18 C19 H19 120.1
C19 C20 C21 120.4(4)
C19 C20 H20 119.8
C21 C20 H20 119.8
C20 C21 C16 120.3(4)
C20 C21 H21 119.9
C16 C21 H21 119.9
N4 C22 C23 122.8(4)
N4 C22 H22 118.6
C23 C22 H22 118.6
C22 C23 C24 119.7(4)
C22 C23 H23 120.1
C24 C23 H23 120.1
C25 C24 C23 118.2(4)
C25 C24 H24 120.9
C23 C24 H24 120.9
C24 C25 C26 119.6(4)
C24 C25 H25 120.2
C26 C25 H25 120.2
N4 C26 C25 121.8(3)
N4 C26 C27 113.8(3)
C25 C26 C27 124.3(3)
N5 C27 C28 121.2(3)
N5 C27 C26 110.9(3)
C28 C27 C26 127.9(3)
C27 C28 C29 119.6(3)
C27 C28 H28 120.2
C29 C28 H28 120.2
C30 C29 C28 118.0(3)
C30 C29 C37 121.0(3)
C28 C29 C37 120.9(3)
C31 C30 C29 120.0(3)
C31 C30 H30 120.0
C29 C30 H30 120.0
N5 C31 C30 121.0(3)
N5 C31 C32 111.3(3)
C30 C31 C32 127.7(3)
N6 C32 C33 121.8(3)
N6 C32 C31 112.9(3)
C33 C32 C31 125.2(3)
C32 C33 C34 119.6(4)
C32 C33 H33 120.2
C34 C33 H33 120.2
C33 C34 C35 118.7(4)
C33 C34 H34 120.6
C35 C34 H34 120.6
C36 C35 C34 118.8(4)
C36 C35 H35 120.6
C34 C35 H35 120.6
N6 C36 C35 122.9(3)
N6 C36 H36 118.5
C35 C36 H36 118.5
C38 C37 C42 118.3(3)
C38 C37 C29 121.3(3)
C42 C37 C29 120.4(3)
C39 C38 C37 121.1(4)
C39 C38 H38 119.5
C37 C38 H38 119.5
C40 C39 C38 120.0(4)
C40 C39 H39 120.0
C38 C39 H39 120.0
C41 C40 C39 119.5(4)
C41 C40 H40 120.3
C39 C40 H40 120.3
C40 C41 C42 120.9(4)
C40 C41 H41 119.5
C42 C41 H41 119.5
C41 C42 C37 120.2(4)
C41 C42 H42 119.9
C37 C42 H42 119.9
H51 O5 H52 107(2)
H61 O6 H62 109(2)
H71 O7 H72 112(3)
H81 O8 H82 109(3)
H91 O9 H92 106(2)
H101 O10 H102 108(3)
H111 O11 H112 107(2)
C44 C43 H43A 109.5
C44 C43 H43B 109.5
H43A C43 H43B 109.5
C44 C43 H43C 109.5
H43A C43 H43C 109.5
H43B C43 H43C 109.5
C45 C44 C43 114.1(12)
C45 C44 O14 117.4(11)
C43 C44 O14 104.3(10)
C45 C44 H44 106.8
C43 C44 H44 106.8
O14 C44 H44 106.8
C44 C45 C46 116.9(11)
C44 C45 H45A 108.1
C46 C45 H45A 108.1
C44 C45 H45B 108.1
C46 C45 H45B 108.1
H45A C45 H45B 107.3
C45 C46 H46A 109.5
C45 C46 H46B 109.5
H46A C46 H46B 109.5
C45 C46 H46C 109.5
H46A C46 H46C 109.5
H46B C46 H46C 109.5

loop_
_geom_bond_atom_site_label_1
_geom_bond_atom_site_label_2
_geom_bond_distance
Fe1 N2 1.877(3)
Fe1 N5 1.885(3)
Fe1 N6 1.973(3)
Fe1 N3 1.974(3)
Fe1 N1 1.977(3)
Fe1 N4 1.978(3)
S1 O1 1.453(3)
S1 O2 1.462(3)
S1 O3 1.481(3)
S1 O4 1.490(3)
N1 C1 1.348(5)
N1 C5 1.370(5)
N2 C10 1.355(5)
N2 C6 1.357(5)
N3 C15 1.347(5)
N3 C11 1.368(5)
N4 C22 1.351(5)
N4 C26 1.364(5)
N5 C31 1.352(5)
N5 C27 1.356(5)
N6 C36 1.338(5)
N6 C32 1.372(4)
C1 C2 1.389(6)
C1 H1 0.9500
C2 C3 1.382(6)
C2 H2 0.9500
C3 C4 1.392(6)
C3 H3 0.9500
C4 C5 1.385(5)
C4 H4 0.9500
C5 C6 1.468(5)
C6 C7 1.388(5)
C7 C8 1.404(5)
C7 H7 0.9500
C8 C9 1.399(5)
C8 C16 1.489(5)
C9 C10 1.382(5)
C9 H9 0.9500
C10 C11 1.472(5)
C11 C12 1.388(5)
C12 C13 1.387(5)
C12 H12 0.9500
C13 C14 1.387(6)
C13 H13 0.9500
C14 C15 1.382(6)
C14 H14 0.9500
C15 H15 0.9500
C16 C17 1.394(5)
C16 C21 1.402(5)
C17 C18 1.395(5)
C17 H17 0.9500
C18 C19 1.389(6)
C18 H18 0.9500
C19 C20 1.383(6)
C19 H19 0.9500
C20 C21 1.397(5)
C20 H20 0.9500
C21 H21 0.9500
C22 C23 1.375(6)
C22 H22 0.9500
C23 C24 1.390(6)
C23 H23 0.9500
C24 C25 1.389(5)
C24 H24 0.9500
C25 C26 1.391(5)
C25 H25 0.9500
C26 C27 1.472(5)
C27 C28 1.387(5)
C28 C29 1.404(5)
C28 H28 0.9500
C29 C30 1.403(5)
C29 C37 1.490(5)
C30 C31 1.386(5)
C30 H30 0.9500
C31 C32 1.474(5)
C32 C33 1.386(5)
C33 C34 1.386(5)
C33 H33 0.9500
C34 C35 1.396(6)
C34 H34 0.9500
C35 C36 1.391(6)
C35 H35 0.9500
C36 H36 0.9500
C37 C38 1.392(5)
C37 C42 1.404(5)
C38 C39 1.389(5)
C38 H38 0.9500
C39 C40 1.387(6)
C39 H39 0.9500
C40 C41 1.380(6)
C40 H40 0.9500
C41 C42 1.384(5)
C41 H41 0.9500
C42 H42 0.9500
O5 H51 0.976(19)
O5 H52 0.972(19)
O6 H61 0.966(18)
O6 H62 0.976(18)
O7 H71 0.957(18)
O7 H72 0.959(18)
O8 H81 0.960(19)
O8 H82 0.974(19)
O9 H91 0.990(19)
O9 H92 0.961(19)
O10 H101 0.975(19)
O10 H102 0.973(19)
O11 H111 0.978(18)
O11 H112 0.982(18)
O14 C44 1.566(14)
C43 C44 1.323(16)
C43 H43A 0.9800
C43 H43B 0.9800
C43 H43C 0.9800
C44 C45 1.304(16)
C44 H44 1.0000
C45 C46 1.469(16)
C45 H45A 0.9900
C45 H45B 0.9900
C46 H46A 0.9800
C46 H46B 0.9800
C46 H46C 0.9800

loop_
_geom_hbond_atom_site_label_D
_geom_hbond_atom_site_label_H
_geom_hbond_atom_site_label_A
_geom_hbond_distance_DH
_geom_hbond_distance_HA
_geom_hbond_distance_DA
_geom_hbond_angle_DHA
_geom_hbond_site_symmetry_A
O5 H51 O7 0.976(19) 1.99(3) 2.899(5) 155(4) 3_655
O5 H52 O4 0.972(19) 1.74(2) 2.709(5) 172(4) 3_655
O6 H61 O5 0.966(18) 1.80(2) 2.749(4) 166(4) .
O6 H62 O7 0.976(18) 1.84(2) 2.776(5) 160(4) .
O7 H71 O11 0.957(18) 1.90(2) 2.822(5) 161(4) .
O7 H72 O3 0.959(18) 1.871(19) 2.814(5) 167(4) .
O8 H81 O2 0.960(19) 1.77(2) 2.712(5) 166(4) .
O8 H82 O9 0.974(19) 1.823(19) 2.783(5) 168(4) .
O9 H91 O6 0.990(19) 1.80(2) 2.766(5) 163(5) 3_755
O9 H92 O10 0.961(19) 1.82(2) 2.768(6) 169(4) .
O10 H101 O4 0.975(19) 1.73(2) 2.696(5) 170(5) 1_655
O11 H111 O3 0.978(18) 1.85(2) 2.826(5) 173(4) 3_755
O11 H112 O8 0.982(18) 1.90(2) 2.868(5) 167(4) 3_755

loop_
_geom_torsion_atom_site_label_1
_geom_torsion_atom_site_label_2
_geom_torsion_atom_site_label_3
_geom_torsion_atom_site_label_4
_geom_torsion
N2 Fe1 N1 C1 -178.9(3)
N5 Fe1 N1 C1 3.7(3)
N6 Fe1 N1 C1 -77.4(3)
N3 Fe1 N1 C1 -172.7(4)
N4 Fe1 N1 C1 84.4(3)
N2 Fe1 N1 C5 5.5(3)
N5 Fe1 N1 C5 -171.9(3)
N6 Fe1 N1 C5 106.9(3)
N3 Fe1 N1 C5 11.7(6)
N4 Fe1 N1 C5 -91.2(3)
N5 Fe1 N2 C10 -136.1(19)
N6 Fe1 N2 C10 87.9(3)
N3 Fe1 N2 C10 2.3(3)
N1 Fe1 N2 C10 -179.8(3)
N4 Fe1 N2 C10 -91.8(3)
N5 Fe1 N2 C6 38(2)
N6 Fe1 N2 C6 -97.6(3)
N3 Fe1 N2 C6 176.8(3)
N1 Fe1 N2 C6 -5.2(3)
N4 Fe1 N2 C6 82.7(3)
N2 Fe1 N3 C15 173.4(3)
N5 Fe1 N3 C15 -9.2(3)
N6 Fe1 N3 C15 70.8(3)
N1 Fe1 N3 C15 167.1(4)
N4 Fe1 N3 C15 -91.0(3)
N2 Fe1 N3 C11 -0.2(3)
N5 Fe1 N3 C11 177.2(3)
N6 Fe1 N3 C11 -102.7(3)
N1 Fe1 N3 C11 -6.4(6)
N4 Fe1 N3 C11 95.5(3)
N2 Fe1 N4 C22 3.7(3)
N5 Fe1 N4 C22 -179.0(3)
N6 Fe1 N4 C22 -175.4(4)
N3 Fe1 N4 C22 -77.3(3)
N1 Fe1 N4 C22 84.5(3)
N2 Fe1 N4 C26 -171.4(3)
N5 Fe1 N4 C26 6.0(3)
N6 Fe1 N4 C26 9.6(6)
N3 Fe1 N4 C26 107.7(3)
N1 Fe1 N4 C26 -90.5(3)
N2 Fe1 N5 C31 -135.5(19)
N6 Fe1 N5 C31 1.0(3)
N3 Fe1 N5 C31 86.6(3)
N1 Fe1 N5 C31 -92.2(3)
N4 Fe1 N5 C31 179.9(3)
N2 Fe1 N5 C27 38(2)
N6 Fe1 N5 C27 174.9(3)
N3 Fe1 N5 C27 -99.5(3)
N1 Fe1 N5 C27 81.7(3)
N4 Fe1 N5 C27 -6.2(3)
N2 Fe1 N6 C36 -7.4(3)
N5 Fe1 N6 C36 175.3(3)
N3 Fe1 N6 C36 72.4(3)
N1 Fe1 N6 C36 -89.0(3)
N4 Fe1 N6 C36 171.7(4)
N2 Fe1 N6 C32 178.6(3)
N5 Fe1 N6 C32 1.2(3)
N3 Fe1 N6 C32 -101.7(3)
N1 Fe1 N6 C32 96.9(3)
N4 Fe1 N6 C32 -2.4(6)
C5 N1 C1 C2 1.0(6)
Fe1 N1 C1 C2 -174.5(3)
N1 C1 C2 C3 0.7(6)
C1 C2 C3 C4 -1.6(6)
C2 C3 C4 C5 0.8(6)
C1 N1 C5 C4 -1.9(6)
Fe1 N1 C5 C4 174.2(3)
C1 N1 C5 C6 179.1(3)
Fe1 N1 C5 C6 -4.9(4)
C3 C4 C5 N1 1.0(6)
C3 C4 C5 C6 179.9(4)
C10 N2 C6 C7 -1.3(5)
Fe1 N2 C6 C7 -175.9(3)
C10 N2 C6 C5 178.4(3)
Fe1 N2 C6 C5 3.9(4)
N1 C5 C6 N2 0.9(5)
C4 C5 C6 N2 -178.1(4)
N1 C5 C6 C7 -179.3(4)
C4 C5 C6 C7 1.6(6)
N2 C6 C7 C8 0.9(6)
C5 C6 C7 C8 -178.9(4)
C6 C7 C8 C9 -0.1(5)
C6 C7 C8 C16 177.8(3)
C7 C8 C9 C10 -0.2(6)
C16 C8 C9 C10 -178.1(3)
C6 N2 C10 C9 1.0(5)
Fe1 N2 C10 C9 175.5(3)
C6 N2 C10 C11 -178.2(3)
Fe1 N2 C10 C11 -3.6(4)
C8 C9 C10 N2 -0.2(6)
C8 C9 C10 C11 178.8(4)
C15 N3 C11 C12 2.0(5)
Fe1 N3 C11 C12 176.2(3)
C15 N3 C11 C10 -175.8(3)
Fe1 N3 C11 C10 -1.6(4)
N2 C10 C11 N3 3.2(4)
C9 C10 C11 N3 -175.9(4)
N2 C10 C11 C12 -174.6(3)
C9 C10 C11 C12 6.3(6)
N3 C11 C12 C13 -1.5(6)
C10 C11 C12 C13 176.1(4)
C11 C12 C13 C14 -0.2(6)
C12 C13 C14 C15 1.3(6)
C11 N3 C15 C14 -0.9(5)
Fe1 N3 C15 C14 -174.3(3)
C13 C14 C15 N3 -0.8(6)
C9 C8 C16 C17 159.6(4)
C7 C8 C16 C17 -18.2(6)
C9 C8 C16 C21 -19.0(6)
C7 C8 C16 C21 163.2(4)
C21 C16 C17 C18 1.5(6)
C8 C16 C17 C18 -177.1(4)
C16 C17 C18 C19 0.6(6)
C17 C18 C19 C20 -1.7(6)
C18 C19 C20 C21 0.6(6)
C19 C20 C21 C16 1.6(6)
C17 C16 C21 C20 -2.6(6)
C8 C16 C21 C20 176.1(4)
C26 N4 C22 C23 1.0(6)
Fe1 N4 C22 C23 -173.9(3)
N4 C22 C23 C24 -0.5(6)
C22 C23 C24 C25 0.1(6)
C23 C24 C25 C26 -0.4(6)
C22 N4 C26 C25 -1.2(6)
Fe1 N4 C26 C25 174.3(3)
C22 N4 C26 C27 179.5(3)
Fe1 N4 C26 C27 -4.9(4)
C24 C25 C26 N4 0.9(6)
C24 C25 C26 C27 -179.9(4)
C31 N5 C27 C28 -0.5(5)
Fe1 N5 C27 C28 -174.3(3)
C31 N5 C27 C26 179.0(3)
Fe1 N5 C27 C26 5.1(4)
N4 C26 C27 N5 0.2(5)
C25 C26 C27 N5 -179.1(4)
N4 C26 C27 C28 179.6(4)
C25 C26 C27 C28 0.4(6)
N5 C27 C28 C29 -0.1(6)
C26 C27 C28 C29 -179.5(4)
C27 C28 C29 C30 0.1(6)
C27 C28 C29 C37 178.1(3)
C28 C29 C30 C31 0.5(6)
C37 C29 C30 C31 -177.5(3)
C27 N5 C31 C30 1.0(5)
Fe1 N5 C31 C30 174.9(3)
C27 N5 C31 C32 -176.7(3)
Fe1 N5 C31 C32 -2.8(4)
C29 C30 C31 N5 -1.1(6)
C29 C30 C31 C32 176.3(4)
C36 N6 C32 C33 2.1(5)
Fe1 N6 C32 C33 176.7(3)
C36 N6 C32 C31 -177.6(3)
Fe1 N6 C32 C31 -3.0(4)
N5 C31 C32 N6 3.7(5)
C30 C31 C32 N6 -173.9(4)
N5 C31 C32 C33 -176.0(4)
C30 C31 C32 C33 6.5(6)
N6 C32 C33 C34 -1.1(6)
C31 C32 C33 C34 178.6(4)
C32 C33 C34 C35 0.0(6)
C33 C34 C35 C36 0.1(6)
C32 N6 C36 C35 -2.0(5)
Fe1 N6 C36 C35 -175.9(3)
C34 C35 C36 N6 1.0(6)
C30 C29 C37 C38 159.1(4)
C28 C29 C37 C38 -18.8(6)
C30 C29 C37 C42 -19.4(6)
C28 C29 C37 C42 162.7(4)
C42 C37 C38 C39 0.6(6)
C29 C37 C38 C39 -177.9(4)
C37 C38 C39 C40 0.8(7)
C38 C39 C40 C41 -1.1(7)
C39 C40 C41 C42 0.0(6)
C40 C41 C42 C37 1.4(6)
C38 C37 C42 C41 -1.7(6)
C29 C37 C42 C41 176.9(4)
C43 C44 C45 C46 63.1(17)
O14 C44 C45 C46 -174.4(10)
